data_7233931
loop_
_publ_author_name
'Ignacio Sanchez'
'Cristina Nunez'
'Jose Antonio Campo'
'M. Rosario Torres'
'Mercedes Cano'
'Carlos Lodeiro'

_publ_section_title
;
 Polycatenar unsymmetrical beta-diketonate ligands as a useful tool to
 induce columnar mesomorphism on highly luminescent boron difluoride
 complexes
;
_journal_name_full 'Journal of Materials Chemistry C'
_journal_page_first 9653
_journal_page_last 9655
_journal_paper_doi 10.1039/C4TC01373E
_journal_volume 2
_journal_year 2014
_chemical_formula_sum 'C10 H8 B F2 O3'
_chemical_formula_weight 224.97
_space_group_IT_number 11
_space_group_name_Hall '-P 2yb'
_space_group_name_H-M_alt 'P 1 21/m 1'
_symmetry_cell_setting monoclinic
_symmetry_space_group_name_H-M 'P 1 21/m 1'
_atom_sites_solution_hydrogens geom
_atom_sites_solution_primary direct
_atom_sites_solution_secondary difmap
_cell_angle_alpha 90.00
_cell_angle_beta 90.989(4)
_cell_angle_gamma 90.00
_cell_formula_units_Z 2
_cell_length_a 7.1119(17)
_cell_length_b 7.1154(17)
_cell_length_c 10.282(2)
_cell_measurement_temperature 296(2)
_cell_volume 520.2(2)
_computing_cell_refinement 'Bruker XSCANS'
_computing_data_collection 'Bruker XSCANS'
_computing_data_reduction 'Bruker SHELXTL'
_computing_molecular_graphics 'Bruker SHELXTL'
_computing_publication_material 'Bruker SHELXTL'
_computing_structure_refinement 'SHELXL-97 (Sheldrick, 1997)'
_computing_structure_solution 'SHELXS-97 (Sheldrick, 1990)'
_diffrn_ambient_temperature 296(2)
_diffrn_measured_fraction_theta_full 0.999
_diffrn_measured_fraction_theta_max 0.999
_diffrn_measurement_device_type 'Bruker CCD area detector'
_diffrn_measurement_method 'phi and omega scans'
_diffrn_radiation_monochromator graphite
_diffrn_radiation_source 'fine-focus sealed tube'
_diffrn_radiation_type MoK\a
_diffrn_radiation_wavelength 0.71073
_diffrn_reflns_av_R_equivalents 0.0584
_diffrn_reflns_av_sigmaI/netI 0.0616
_diffrn_reflns_limit_h_max 9
_diffrn_reflns_limit_h_min -9
_diffrn_reflns_limit_k_max 9
_diffrn_reflns_limit_k_min -8
_diffrn_reflns_limit_l_max 13
_diffrn_reflns_limit_l_min -9
_diffrn_reflns_number 4670
_diffrn_reflns_theta_full 27.00
_diffrn_reflns_theta_max 27.00
_diffrn_reflns_theta_min 1.98
_exptl_absorpt_coefficient_mu 0.126
_exptl_absorpt_correction_type none
_exptl_crystal_colour orange
_exptl_crystal_density_diffrn 1.436
_exptl_crystal_density_method 'not measured'
_exptl_crystal_description prismatic
_exptl_crystal_F_000 230
_exptl_crystal_size_max 0.26
_exptl_crystal_size_mid 0.16
_exptl_crystal_size_min 0.05
_refine_diff_density_max 0.174
_refine_diff_density_min -0.168
_refine_diff_density_rms 0.034
_refine_ls_extinction_method none
_refine_ls_goodness_of_fit_ref 0.995
_refine_ls_hydrogen_treatment constr
_refine_ls_matrix_type full
_refine_ls_number_parameters 94
_refine_ls_number_reflns 1228
_refine_ls_number_restraints 0
_refine_ls_restrained_S_all 0.995
_refine_ls_R_factor_all 0.1052
_refine_ls_R_factor_gt 0.0378
_refine_ls_shift/su_max 0.000
_refine_ls_shift/su_mean 0.000
_refine_ls_structure_factor_coef Fsqd
_refine_ls_weighting_details 'calc w=1/[\s^2^(Fo^2^)+(0.0290P)^2^+0.0000P] where P=(Fo^2^+2Fc^2^)/3'
_refine_ls_weighting_scheme calc
_refine_ls_wR_factor_gt 0.0785
_refine_ls_wR_factor_ref 0.0919
_reflns_number_gt 524
_reflns_number_total 1228
_reflns_threshold_expression >2sigma(I)
_cod_data_source_file J-Mater-Chem-C-2014-2-9653.cif
_cod_data_source_block C10H8BF2O3
_cod_depositor_comments
;
The following automatic conversions were performed:

data item '_symmetry_cell_setting' value 'Monoclinic' was changed to
'monoclinic' in accordance with the built-in table derived from the
CIF Core dictionary named 'cif_core.dic' version 2.4.5 last updated
on 2014-11-21.

Automatic conversion script
Id: cif_fix_values 6909 2019-04-08 15:41:33Z antanas 
;
_cod_original_sg_symbol_H-M P2(1)/m
_cod_database_code 7233931

loop_
_symmetry_equiv_pos_as_xyz
'x, y, z'
'-x, y+1/2, -z'
'-x, -y, -z'
'x, -y-1/2, z'

loop_
_atom_site_label
_atom_site_type_symbol
_atom_site_fract_x
_atom_site_fract_y
_atom_site_fract_z
_atom_site_U_iso_or_equiv
_atom_site_adp_type
_atom_site_occupancy
_atom_site_symmetry_multiplicity
_atom_site_calc_flag
_atom_site_refinement_flags
_atom_site_disorder_assembly
_atom_site_disorder_group
B1 B 0.0766(5) 0.2500 1.2065(4) 0.0599(10) Uani 1 2 d S . .
C1 C 0.3658(3) 0.2500 1.0783(3) 0.0442(7) Uani 1 2 d S . .
C2 C 0.4706(4) 0.2500 1.1936(3) 0.0583(8) Uani 1 2 d S . .
H2 H 0.6013 0.2500 1.1914 0.070 Uiso 1 2 calc SR . .
C3 C 0.3835(4) 0.2500 1.3078(3) 0.0695(9) Uani 1 2 d S . .
H3 H 0.4581 0.2500 1.3830 0.083 Uiso 1 2 calc SR . .
C4 C 0.4436(3) 0.2500 0.9494(3) 0.0430(7) Uani 1 2 d S . .
C5 C 0.3257(3) 0.2500 0.8401(3) 0.0583(8) Uani 1 2 d S . .
H5 H 0.1961 0.2500 0.8502 0.070 Uiso 1 2 calc SR . .
C6 C 0.3981(4) 0.2500 0.7182(3) 0.0723(10) Uani 1 2 d S . .
H6 H 0.3172 0.2500 0.6462 0.087 Uiso 1 2 calc SR . .
C7 C 0.5905(4) 0.2500 0.7004(3) 0.0595(8) Uani 1 2 d S . .
C8 C 0.7104(4) 0.2500 0.8069(3) 0.0580(8) Uani 1 2 d S . .
H8 H 0.8399 0.2500 0.7959 0.070 Uiso 1 2 calc SR . .
C9 C 0.6371(3) 0.2500 0.9293(3) 0.0527(8) Uani 1 2 d S . .
H9 H 0.7187 0.2500 1.0010 0.063 Uiso 1 2 calc SR . .
C10 C 0.8484(4) 0.2500 0.5509(3) 0.0944(12) Uani 1 2 d S . .
H10A H 0.9057 0.3600 0.5884 0.142 Uiso 0.50 1 d PR . .
H10B H 0.8661 0.2500 0.4585 0.142 Uiso 1 2 d SR . .
F1 F -0.03359(15) 0.09365(17) 1.20982(11) 0.0873(5) Uani 1 1 d . . .
O1 O 0.1833(2) 0.2500 1.08408(16) 0.0605(6) Uani 1 2 d S . .
O2 O 0.2023(3) 0.2500 1.32158(18) 0.0832(7) Uani 1 2 d S . .
O3 O 0.6488(3) 0.2500 0.57568(19) 0.0906(7) Uani 1 2 d S . .

loop_
_atom_site_aniso_label
_atom_site_aniso_U_11
_atom_site_aniso_U_22
_atom_site_aniso_U_33
_atom_site_aniso_U_23
_atom_site_aniso_U_13
_atom_site_aniso_U_12
B1 0.0406(18) 0.074(3) 0.065(3) 0.000 0.0050(18) 0.000
C1 0.0339(14) 0.0433(18) 0.055(2) 0.000 0.0009(14) 0.000
C2 0.0378(14) 0.088(2) 0.049(2) 0.000 -0.0009(15) 0.000
C3 0.0482(18) 0.103(3) 0.057(2) 0.000 -0.0039(16) 0.000
C4 0.0361(14) 0.0469(17) 0.0459(17) 0.000 0.0006(13) 0.000
C5 0.0340(14) 0.085(2) 0.056(2) 0.000 0.0009(14) 0.000
C6 0.0421(16) 0.120(3) 0.054(2) 0.000 -0.0098(15) 0.000
C7 0.0531(18) 0.079(2) 0.046(2) 0.000 0.0030(15) 0.000
C8 0.0385(15) 0.076(2) 0.060(2) 0.000 0.0060(15) 0.000
C9 0.0378(15) 0.068(2) 0.052(2) 0.000 -0.0016(13) 0.000
C10 0.065(2) 0.155(3) 0.065(2) 0.000 0.0337(17) 0.000
F1 0.0746(8) 0.0929(10) 0.0952(10) 0.0014(8) 0.0187(7) -0.0217(7)
O1 0.0347(10) 0.0932(15) 0.0539(13) 0.000 0.0052(9) 0.000
O2 0.0501(12) 0.141(2) 0.0586(15) 0.000 0.0082(11) 0.000
O3 0.0646(13) 0.158(2) 0.0490(14) 0.000 0.0088(10) 0.000

loop_
_atom_type_symbol
_atom_type_description
_atom_type_scat_dispersion_real
_atom_type_scat_dispersion_imag
_atom_type_scat_source
C C 0.0033 0.0016 'International Tables Vol C Tables 4.2.6.8 and 6.1.1.4'
H H 0.0000 0.0000 'International Tables Vol C Tables 4.2.6.8 and 6.1.1.4'
B B 0.0013 0.0007 'International Tables Vol C Tables 4.2.6.8 and 6.1.1.4'
O O 0.0106 0.0060 'International Tables Vol C Tables 4.2.6.8 and 6.1.1.4'
F F 0.0171 0.0103 'International Tables Vol C Tables 4.2.6.8 and 6.1.1.4'

loop_
_geom_angle_atom_site_label_1
_geom_angle_atom_site_label_2
_geom_angle_atom_site_label_3
_geom_angle
_geom_angle_site_symmetry_1
_geom_angle_site_symmetry_3
F1 B1 F1 109.6(2) 4_565 .
F1 B1 O2 108.77(19) 4_565 .
F1 B1 O2 108.78(19) . .
F1 B1 O1 108.96(18) 4_565 .
F1 B1 O1 108.96(18) . .
O2 B1 O1 111.8(2) . .
O1 C1 C2 118.8(2) . .
O1 C1 C4 116.1(2) . .
C2 C1 C4 125.1(2) . .
C3 C2 C1 120.0(3) . .
C3 C2 H2 120.0 . .
C1 C2 H2 120.0 . .
O2 C3 C2 124.8(3) . .
O2 C3 H3 117.6 . .
C2 C3 H3 117.6 . .
C5 C4 C9 117.5(3) . .
C5 C4 C1 120.4(2) . .
C9 C4 C1 122.0(2) . .
C6 C5 C4 120.8(2) . .
C6 C5 H5 119.6 . .
C4 C5 H5 119.6 . .
C5 C6 C7 120.8(3) . .
C5 C6 H6 119.6 . .
C7 C6 H6 119.6 . .
O3 C7 C8 123.9(3) . .
O3 C7 C6 116.4(3) . .
C8 C7 C6 119.7(3) . .
C9 C8 C7 119.4(3) . .
C9 C8 H8 120.3 . .
C7 C8 H8 120.3 . .
C8 C9 C4 121.9(2) . .
C8 C9 H9 119.1 . .
C4 C9 H9 119.1 . .
O3 C10 H10A 109.9 . .
O3 C10 H10B 108.7 . .
H10A C10 H10B 109.6 . .
C1 O1 B1 124.4(2) . .
C3 O2 B1 120.2(2) . .
C7 O3 C10 119.0(2) . .

loop_
_geom_bond_atom_site_label_1
_geom_bond_atom_site_label_2
_geom_bond_distance
_geom_bond_site_symmetry_2
B1 F1 1.3617(19) 4_565
B1 F1 1.3618(19) .
B1 O2 1.471(4) .
B1 O1 1.481(4) .
C1 O1 1.301(3) .
C1 C2 1.390(3) .
C1 C4 1.444(3) .
C2 C3 1.337(3) .
C2 H2 0.9300 .
C3 O2 1.299(3) .
C3 H3 0.9300 .
C4 C5 1.391(3) .
C4 C9 1.395(3) .
C5 C6 1.363(3) .
C5 H5 0.9300 .
C6 C7 1.384(4) .
C6 H6 0.9300 .
C7 O3 1.355(3) .
C7 C8 1.376(3) .
C8 C9 1.371(3) .
C8 H8 0.9300 .
C9 H9 0.9300 .
C10 O3 1.446(3) .
C10 H10A 0.9600 .
C10 H10B 0.9600 .

loop_
_geom_torsion_atom_site_label_1
_geom_torsion_atom_site_label_2
_geom_torsion_atom_site_label_3
_geom_torsion_atom_site_label_4
_geom_torsion
_geom_torsion_site_symmetry_1
_geom_torsion_site_symmetry_2
_geom_torsion_site_symmetry_3
_geom_torsion_site_symmetry_4
O1 C1 C2 C3 0.000(1) . . . .
C4 C1 C2 C3 180.000(1) . . . .
C1 C2 C3 O2 0.000(2) . . . .
O1 C1 C4 C5 0.000(1) . . . .
C2 C1 C4 C5 180.000(1) . . . .
O1 C1 C4 C9 180.0 . . . .
C2 C1 C4 C9 0.000(1) . . . .
C9 C4 C5 C6 0.0 . . . .
C1 C4 C5 C6 180.0 . . . .
C4 C5 C6 C7 0.000(1) . . . .
C5 C6 C7 O3 180.0 . . . .
C5 C6 C7 C8 0.0 . . . .
O3 C7 C8 C9 180.0 . . . .
C6 C7 C8 C9 0.000(1) . . . .
C7 C8 C9 C4 0.000(1) . . . .
C5 C4 C9 C8 0.000(1) . . . .
C1 C4 C9 C8 180.0 . . . .
C2 C1 O1 B1 0.000(1) . . . .
C4 C1 O1 B1 180.000(1) . . . .
F1 B1 O1 C1 120.25(18) 4_565 . . .
F1 B1 O1 C1 -120.25(18) . . . .
O2 B1 O1 C1 0.000(1) . . . .
C2 C3 O2 B1 0.000(2) . . . .
F1 B1 O2 C3 -120.36(18) 4_565 . . .
F1 B1 O2 C3 120.36(18) . . . .
O1 B1 O2 C3 0.000(2) . . . .
C8 C7 O3 C10 0.0 . . . .
C6 C7 O3 C10 180.0 . . . .
